data_2220289
loop_
_publ_author_name
'Igashira-Kamiyama, Asako'
'Konno, Takumi'

_publ_section_title
;
 Hexakis(\m~2~-2-aminoethanethiolato)triiron(III) tris(perchlorate)
;
_journal_coeditor_code NG2504
_journal_issue 12
_journal_name_full 'Acta Crystallographica Section E'
_journal_page_first m1519
_journal_page_last m1520
_journal_paper_doi 10.1107/S1600536808036167
_journal_volume 64
_journal_year 2008
_chemical_formula_iupac '[Fe3 (C2 H6 N S)6] (Cl O4)3'
_chemical_formula_moiety 'C12 H36 Fe3 N6 S6 3+, 3Cl O4-'
_chemical_formula_sum 'C12 H36 Cl3 Fe3 N6 O12 S6'
_chemical_formula_weight 922.73
_chemical_name_systematic
;
Hexakis(\m~2~-2-aminoethanethiolato)triiron(III) tris(perchlorate)
;
_space_group_IT_number 148
_symmetry_cell_setting trigonal
_symmetry_space_group_name_Hall '-R 3'
_symmetry_space_group_name_H-M 'R -3 :H'
_atom_sites_solution_hydrogens geom
_atom_sites_solution_primary direct
_atom_sites_solution_secondary difmap
_audit_creation_method SHELXL-97
_cell_angle_alpha 90.00
_cell_angle_beta 90.00
_cell_angle_gamma 120.00
_cell_formula_units_Z 6
_cell_length_a 14.2852(6)
_cell_length_b 14.2852
_cell_length_c 26.2187(8)
_cell_measurement_reflns_used 12827
_cell_measurement_temperature 200(2)
_cell_measurement_theta_max 27.4
_cell_measurement_theta_min 3.4
_cell_volume 4633.6(2)
_computing_cell_refinement 'PROCESS-AUTO (Rigaku, 1998)'
_computing_data_collection 'PROCESS-AUTO (Rigaku, 1998)'
_computing_data_reduction 'CrystalStructure (Rigaku/MSC, 2004)'
_computing_molecular_graphics 'ORTEP-3 for windows (Farrugia, 1997)'
_computing_publication_material 'Yadokari-XG (Wakita, 2000)'
_computing_structure_refinement 'SHELXL97 (Sheldrick, 2008)'
_computing_structure_solution 'SIR97 (Altomare <i>et al.</i>,  1999)'
_diffrn_ambient_temperature 200(2)
_diffrn_detector_area_resol_mean 10.00
_diffrn_measured_fraction_theta_full 0.998
_diffrn_measured_fraction_theta_max 0.998
_diffrn_measurement_device_type 'Rigaku R-AXIS RAPID'
_diffrn_measurement_method \w
_diffrn_radiation_monochromator graphite
_diffrn_radiation_source 'fine-focus sealed tube'
_diffrn_radiation_type MoK\a
_diffrn_radiation_wavelength 0.71075
_diffrn_reflns_av_R_equivalents 0.0528
_diffrn_reflns_av_sigmaI/netI 0.0272
_diffrn_reflns_limit_h_max 16
_diffrn_reflns_limit_h_min -18
_diffrn_reflns_limit_k_max 17
_diffrn_reflns_limit_k_min -18
_diffrn_reflns_limit_l_max 33
_diffrn_reflns_limit_l_min -33
_diffrn_reflns_number 15327
_diffrn_reflns_theta_full 27.44
_diffrn_reflns_theta_max 27.44
_diffrn_reflns_theta_min 3.38
_exptl_absorpt_coefficient_mu 2.119
_exptl_absorpt_correction_T_max 0.8160
_exptl_absorpt_correction_T_min 0.6766
_exptl_absorpt_correction_type multi-scan
_exptl_absorpt_process_details '(ABSCOR; Higashi, 1995)'
_exptl_crystal_colour black
_exptl_crystal_density_diffrn 1.984
_exptl_crystal_density_method 'not measured'
_exptl_crystal_description prism
_exptl_crystal_F_000 2826
_exptl_crystal_size_max 0.20
_exptl_crystal_size_mid 0.20
_exptl_crystal_size_min 0.10
_refine_diff_density_max 1.088
_refine_diff_density_min -0.311
_refine_ls_extinction_method none
_refine_ls_goodness_of_fit_ref 1.385
_refine_ls_hydrogen_treatment constr
_refine_ls_matrix_type full
_refine_ls_number_parameters 165
_refine_ls_number_reflns 2365
_refine_ls_number_restraints 6
_refine_ls_restrained_S_all 1.388
_refine_ls_R_factor_all 0.0351
_refine_ls_R_factor_gt 0.0320
_refine_ls_shift/su_max 0.001
_refine_ls_shift/su_mean 0.001
_refine_ls_structure_factor_coef Fsqd
_refine_ls_weighting_details 'calc w=1/[\s^2^(Fo^2^)+(0.0456P)^2^+3.0528P] where P=(Fo^2^+2Fc^2^)/3'
_refine_ls_weighting_scheme calc
_refine_ls_wR_factor_gt 0.0982
_refine_ls_wR_factor_ref 0.0996
_reflns_number_gt 2144
_reflns_number_total 2365
_reflns_threshold_expression >2sigma(I)
_cod_data_source_file ng2504.cif
_cod_data_source_block I
_cod_original_sg_symbol_H-M 'R -3'
_cod_database_code 2220289
_cod_database_fobs_code 2220289

loop_
_symmetry_equiv_pos_as_xyz
'x, y, z'
'-y, x-y, z'
'-x+y, -x, z'
'x+2/3, y+1/3, z+1/3'
'-y+2/3, x-y+1/3, z+1/3'
'-x+y+2/3, -x+1/3, z+1/3'
'x+1/3, y+2/3, z+2/3'
'-y+1/3, x-y+2/3, z+2/3'
'-x+y+1/3, -x+2/3, z+2/3'
'-x, -y, -z'
'y, -x+y, -z'
'x-y, x, -z'
'-x+2/3, -y+1/3, -z+1/3'
'y+2/3, -x+y+1/3, -z+1/3'
'x-y+2/3, x+1/3, -z+1/3'
'-x+1/3, -y+2/3, -z+2/3'
'y+1/3, -x+y+2/3, -z+2/3'
'x-y+1/3, x+2/3, -z+2/3'

loop_
_atom_site_type_symbol
_atom_site_label
_atom_site_fract_x
_atom_site_fract_y
_atom_site_fract_z
_atom_site_U_iso_or_equiv
_atom_site_adp_type
_atom_site_calc_flag
_atom_site_refinement_flags
_atom_site_occupancy
_atom_site_disorder_assembly
_atom_site_disorder_group
Fe Fe1 0.3333 0.6667 0.1667 0.01712(18) Uani d S 1 . .
Fe Fe2 0.3333 0.6667 0.269870(17) 0.01673(15) Uani d S 1 . .
S S1 0.21510(4) 0.53292(4) 0.219319(19) 0.02149(15) Uani d . 1 . .
N N1 0.20358(15) 0.64420(15) 0.31253(7) 0.0255(4) Uani d . 1 . .
H H1 0.2151 0.6336 0.3460 0.031 Uiso calc R 1 . .
H H2 0.1986 0.7059 0.3110 0.031 Uiso calc R 1 . .
C C1 0.09906(18) 0.5506(2) 0.29524(9) 0.0308(5) Uani d . 1 . .
H H3 0.0382 0.5595 0.3071 0.037 Uiso calc R 1 . .
H H4 0.0903 0.4828 0.3100 0.037 Uiso calc R 1 . .
C C2 0.09795(17) 0.5441(2) 0.23732(9) 0.0302(5) Uani d . 1 . .
H H5 0.1026 0.6098 0.2222 0.036 Uiso calc R 1 . .
H H6 0.0306 0.4802 0.2253 0.036 Uiso calc R 1 . .
Fe Fe3 0.3333 0.6667 0.6667 0.02171(19) Uani d S 1 . .
Fe Fe4 0.3333 0.6667 0.563330(19) 0.02155(16) Uani d S 1 . .
S S2 0.20595(6) 0.53902(6) 0.61393(3) 0.02341(18) Uani d P 0.75 A 1
N N2 0.2103(3) 0.6563(3) 0.52058(14) 0.0300(8) Uani d P 0.75 A 1
H H7 0.2163 0.7234 0.5193 0.036 Uiso calc PR 0.75 A 1
H H8 0.2176 0.6377 0.4878 0.036 Uiso calc PR 0.75 A 1
C C3 0.0975(3) 0.5650(4) 0.59679(17) 0.0394(9) Uani d P 0.75 A 1
H H9 0.0267 0.5041 0.6076 0.047 Uiso calc PR 0.75 A 1
H H10 0.1083 0.6319 0.6135 0.047 Uiso calc PR 0.75 A 1
C C4 0.1011(4) 0.5773(4) 0.5393(2) 0.0425(11) Uani d P 0.75 A 1
H H11 0.0776 0.5062 0.5233 0.051 Uiso calc PR 0.75 A 1
H H12 0.0496 0.6011 0.5289 0.051 Uiso calc PR 0.75 A 1
S S2B 0.2622(3) 0.7412(2) 0.61334(10) 0.0335(5) Uani d P 0.25 A 2
N N2B 0.1951(9) 0.6067(9) 0.5199(5) 0.035(3) Uani d P 0.25 A 2
H H13 0.2127 0.6372 0.4879 0.041 Uiso calc PR 0.25 A 2
H H14 0.1655 0.5332 0.5163 0.041 Uiso calc PR 0.25 A 2
C C3B 0.1180(11) 0.6301(17) 0.5950(6) 0.065(4) Uani d PU 0.25 A 2
H H15 0.1036 0.5589 0.6078 0.078 Uiso calc PR 0.25 A 2
H H16 0.0638 0.6462 0.6098 0.078 Uiso calc PR 0.25 A 2
C C4B 0.1130(14) 0.6295(15) 0.5432(8) 0.060(5) Uani d P 0.25 A 2
H H17 0.1257 0.7006 0.5311 0.072 Uiso calc PR 0.25 A 2
H H18 0.0399 0.5737 0.5321 0.072 Uiso calc PR 0.25 A 2
Cl Cl1 0.17461(5) 0.41937(4) 0.42062(2) 0.03377(17) Uani d . 1 . .
O O1 0.12758(17) 0.38390(16) 0.47031(7) 0.0460(5) Uani d . 1 . .
O O2 0.20389(18) 0.53133(14) 0.41480(8) 0.0492(5) Uani d . 1 . .
O O3 0.0981(2) 0.35574(17) 0.38241(8) 0.0604(6) Uani d . 1 . .
O O4 0.26978(18) 0.41114(19) 0.41632(9) 0.0583(6) Uani d . 1 . .

loop_
_atom_site_aniso_label
_atom_site_aniso_U_11
_atom_site_aniso_U_22
_atom_site_aniso_U_33
_atom_site_aniso_U_12
_atom_site_aniso_U_13
_atom_site_aniso_U_23
Fe1 0.0171(2) 0.0171(2) 0.0173(4) 0.00853(12) 0.000 0.000
Fe2 0.01850(19) 0.01850(19) 0.0132(3) 0.00925(9) 0.000 0.000
S1 0.0233(3) 0.0207(3) 0.0166(3) 0.0081(2) -0.00003(18) 0.00068(17)
N1 0.0293(10) 0.0302(10) 0.0174(9) 0.0151(8) 0.0022(7) 0.0004(7)
C1 0.0224(11) 0.0387(13) 0.0235(12) 0.0094(10) 0.0051(8) 0.0034(9)
C2 0.0180(10) 0.0410(13) 0.0235(11) 0.0088(10) 0.0020(8) 0.0009(9)
Fe3 0.0190(2) 0.0190(2) 0.0272(4) 0.00950(12) 0.000 0.000
Fe4 0.0229(2) 0.0229(2) 0.0189(3) 0.01145(10) 0.000 0.000
S2 0.0220(4) 0.0236(4) 0.0205(4) 0.0082(3) -0.0005(3) -0.0008(3)
N2 0.0387(19) 0.033(2) 0.0200(15) 0.0197(19) -0.0061(12) -0.0045(16)
C3 0.0233(18) 0.052(2) 0.040(2) 0.0165(19) -0.0008(14) 0.001(2)
C4 0.031(2) 0.060(3) 0.036(2) 0.023(3) -0.0093(15) -0.007(2)
S2B 0.0387(15) 0.0385(14) 0.0369(14) 0.0294(14) -0.0028(11) 0.0001(11)
N2B 0.034(5) 0.030(6) 0.037(5) 0.014(6) -0.011(4) -0.014(5)
C3B 0.026(6) 0.124(13) 0.053(8) 0.043(9) -0.010(5) -0.014(10)
C4B 0.033(7) 0.066(12) 0.082(12) 0.026(9) -0.018(7) -0.014(11)
Cl1 0.0459(4) 0.0229(3) 0.0229(3) 0.0100(2) -0.0001(2) 0.00124(19)
O1 0.0606(13) 0.0428(11) 0.0322(10) 0.0239(10) 0.0109(9) 0.0091(8)
O2 0.0767(15) 0.0243(9) 0.0382(12) 0.0188(9) -0.0039(10) 0.0027(7)
O3 0.0780(16) 0.0390(11) 0.0502(13) 0.0188(11) -0.0270(11) -0.0113(9)
O4 0.0501(12) 0.0571(13) 0.0655(15) 0.0252(11) 0.0103(10) 0.0076(11)

loop_
_atom_type_symbol
_atom_type_description
_atom_type_scat_dispersion_real
_atom_type_scat_dispersion_imag
_atom_type_scat_source
Fe Fe 0.3463 0.8444 'International Tables Vol C Tables 4.2.6.8 and 6.1.1.4'
C C 0.0033 0.0016 'International Tables Vol C Tables 4.2.6.8 and 6.1.1.4'
H H 0.0000 0.0000 'International Tables Vol C Tables 4.2.6.8 and 6.1.1.4'
N N 0.0061 0.0033 'International Tables Vol C Tables 4.2.6.8 and 6.1.1.4'
S S 0.1246 0.1234 'International Tables Vol C Tables 4.2.6.8 and 6.1.1.4'
Cl Cl 0.1484 0.1585 'International Tables Vol C Tables 4.2.6.8 and 6.1.1.4'
O O 0.0106 0.0060 'International Tables Vol C Tables 4.2.6.8 and 6.1.1.4'

loop_
_geom_angle_atom_site_label_1
_geom_angle_atom_site_label_2
_geom_angle_atom_site_label_3
_geom_angle_site_symmetry_1
_geom_angle_site_symmetry_3
_geom_angle
_geom_angle_publ_flag
S1 Fe1 S1 15 13_565 87.042(18) ?
S1 Fe1 S1 15 3_565 180.00(3) ?
S1 Fe1 S1 13_565 3_565 92.959(18) ?
S1 Fe1 S1 15 . 92.960(18) ?
S1 Fe1 S1 13_565 . 180.0 ?
S1 Fe1 S1 3_565 . 87.039(18) ?
S1 Fe1 S1 15 2_665 92.961(18) ?
S1 Fe1 S1 13_565 2_665 92.961(18) ?
S1 Fe1 S1 3_565 2_665 87.039(18) ?
S1 Fe1 S1 . 2_665 87.039(18) ?
S1 Fe1 S1 15 14_455 87.041(18) ?
S1 Fe1 S1 13_565 14_455 87.040(18) ?
S1 Fe1 S1 3_565 14_455 92.959(18) ?
S1 Fe1 S1 . 14_455 92.960(18) ?
S1 Fe1 S1 2_665 14_455 180.0 ?
N1 Fe2 N1 . 3_565 93.02(7) ?
N1 Fe2 N1 . 2_665 93.02(7) ?
N1 Fe2 N1 3_565 2_665 93.02(7) ?
N1 Fe2 S1 . 3_565 91.05(5) ?
N1 Fe2 S1 3_565 3_565 87.26(5) ?
N1 Fe2 S1 2_665 3_565 175.90(5) ?
N1 Fe2 S1 . . 87.26(5) ?
N1 Fe2 S1 3_565 . 175.90(5) ?
N1 Fe2 S1 2_665 . 91.05(5) ?
S1 Fe2 S1 3_565 . 88.65(2) ?
N1 Fe2 S1 . 2_665 175.90(5) y
N1 Fe2 S1 3_565 2_665 91.05(5) ?
N1 Fe2 S1 2_665 2_665 87.26(5) ?
S1 Fe2 S1 3_565 2_665 88.65(2) ?
S1 Fe2 S1 . 2_665 88.65(2) ?
C2 S1 Fe2 . . 96.07(8) ?
C2 S1 Fe1 . . 114.36(8) ?
Fe2 S1 Fe1 . . 73.546(18) y
C1 N1 Fe2 . . 113.33(14) ?
C1 N1 H1 . . 108.9 ?
Fe2 N1 H1 . . 108.9 ?
C1 N1 H2 . . 108.9 ?
Fe2 N1 H2 . . 108.9 ?
H1 N1 H2 . . 107.7 ?
N1 C1 C2 . . 109.46(17) ?
N1 C1 H3 . . 109.8 ?
C2 C1 H3 . . 109.8 ?
N1 C1 H4 . . 109.8 ?
C2 C1 H4 . . 109.8 ?
H3 C1 H4 . . 108.2 ?
C1 C2 S1 . . 106.38(15) ?
C1 C2 H5 . . 110.5 ?
S1 C2 H5 . . 110.5 ?
C1 C2 H6 . . 110.5 ?
S1 C2 H6 . . 110.5 ?
H5 C2 H6 . . 108.6 ?
S2B Fe3 S2B 13_566 . 179.9980(10) ?
S2B Fe3 S2B 13_566 2_665 93.64(9) ?
S2B Fe3 S2B . 2_665 86.37(9) ?
S2B Fe3 S2B 13_566 3_565 93.64(9) ?
S2B Fe3 S2B . 3_565 86.37(9) ?
S2B Fe3 S2B 2_665 3_565 86.37(9) ?
S2B Fe3 S2B 13_566 14_456 86.36(9) ?
S2B Fe3 S2B . 14_456 93.63(9) ?
S2B Fe3 S2B 2_665 14_456 180.00(10) ?
S2B Fe3 S2B 3_565 14_456 93.64(9) ?
S2B Fe3 S2B 13_566 15_556 86.36(9) ?
S2B Fe3 S2B . 15_556 93.63(9) ?
S2B Fe3 S2B 2_665 15_556 93.64(9) ?
S2B Fe3 S2B 3_565 15_556 179.9980(10) ?
S2B Fe3 S2B 14_456 15_556 86.36(9) ?
S2 Fe3 S2 15_556 3_565 180.00(5) ?
S2 Fe3 S2 15_556 . 92.77(3) ?
S2 Fe3 S2 3_565 . 87.23(3) ?
S2 Fe3 S2 15_556 2_665 92.77(3) ?
S2 Fe3 S2 3_565 2_665 87.23(3) ?
S2 Fe3 S2 . 2_665 87.23(3) ?
S2 Fe3 S2 15_556 13_566 87.23(3) ?
S2 Fe3 S2 3_565 13_566 92.77(3) ?
S2 Fe3 S2 . 13_566 180.0 ?
S2 Fe3 S2 2_665 13_566 92.77(3) ?
S2 Fe3 S2 15_556 14_456 87.23(3) ?
S2 Fe3 S2 3_565 14_456 92.77(3) ?
S2 Fe3 S2 . 14_456 92.77(3) ?
S2 Fe3 S2 2_665 14_456 179.9990(10) ?
S2 Fe3 S2 13_566 14_456 87.23(3) ?
N2 Fe4 N2 . 3_565 92.34(15) ?
N2 Fe4 N2 . 2_665 92.34(15) ?
N2 Fe4 N2 3_565 2_665 92.34(15) ?
N2B Fe4 N2B . 3_565 92.4(5) ?
N2 Fe4 N2B . 2_665 103.6(3) ?
N2 Fe4 N2B 3_565 2_665 78.4(3) ?
N2 Fe4 N2B 2_665 2_665 17.7(3) ?
N2B Fe4 N2B . 2_665 92.4(5) ?
N2B Fe4 N2B 3_565 2_665 92.4(5) ?
N2B Fe4 S2B . . 87.3(3) ?
N2B Fe4 S2B 3_565 . 91.5(4) ?
N2B Fe4 S2B 2_665 . 176.1(3) ?
N2B Fe4 S2B . 3_565 176.1(3) y
N2B Fe4 S2B 3_565 3_565 87.3(3) ?
N2B Fe4 S2B 2_665 3_565 91.5(4) ?
S2B Fe4 S2B . 3_565 88.91(9) ?
N2B Fe4 S2B . 2_665 91.5(4) ?
N2B Fe4 S2B 3_565 2_665 176.1(3) ?
N2B Fe4 S2B 2_665 2_665 87.3(3) ?
S2B Fe4 S2B . 2_665 88.91(9) ?
S2B Fe4 S2B 3_565 2_665 88.91(9) ?
N2 Fe4 S2 . 3_565 91.91(11) ?
N2 Fe4 S2 3_565 3_565 86.94(11) ?
N2 Fe4 S2 2_665 3_565 175.71(11) ?
N2 Fe4 S2 . . 86.94(11) ?
N2 Fe4 S2 3_565 . 175.71(11) ?
N2 Fe4 S2 2_665 . 91.91(11) ?
S2 Fe4 S2 3_565 . 88.86(3) ?
N2 Fe4 S2 . 2_665 175.71(11) y
N2 Fe4 S2 3_565 2_665 91.91(11) ?
N2 Fe4 S2 2_665 2_665 86.94(11) ?
S2 Fe4 S2 3_565 2_665 88.86(3) ?
S2 Fe4 S2 . 2_665 88.86(3) ?
C3 S2 Fe4 . . 96.60(14) ?
C3 S2 Fe3 . . 113.93(15) ?
Fe4 S2 Fe3 . . 73.27(2) y
C4 N2 Fe4 . . 114.7(3) ?
C4 N2 H7 . . 108.6 ?
Fe4 N2 H7 . . 108.6 ?
C4 N2 H8 . . 108.6 ?
Fe4 N2 H8 . . 108.6 ?
H7 N2 H8 . . 107.6 ?
C4 C3 S2 . . 106.6(3) ?
C4 C3 H9 . . 110.4 ?
S2 C3 H9 . . 110.4 ?
C4 C3 H10 . . 110.4 ?
S2 C3 H10 . . 110.4 ?
H9 C3 H10 . . 108.6 ?
N2 C4 C3 . . 112.4(4) ?
N2 C4 H11 . . 109.1 ?
C3 C4 H11 . . 109.1 ?
N2 C4 H12 . . 109.1 ?
C3 C4 H12 . . 109.1 ?
H11 C4 H12 . . 107.9 ?
C3B S2B Fe4 . . 90.9(5) ?
C3B S2B Fe3 . . 108.1(6) ?
Fe4 S2B Fe3 . . 73.83(7) y
C4B N2B Fe4 . . 112.1(9) ?
C4B N2B H13 . . 109.2 ?
Fe4 N2B H13 . . 109.2 ?
C4B N2B H14 . . 109.2 ?
Fe4 N2B H14 . . 109.2 ?
H13 N2B H14 . . 107.9 ?
C4B C3B S2B . . 106.6(13) ?
C4B C3B H15 . . 110.4 ?
S2B C3B H15 . . 110.4 ?
C4B C3B H16 . . 110.4 ?
S2B C3B H16 . . 110.4 ?
H15 C3B H16 . . 108.6 ?
C3B C4B N2B . . 111.5(14) ?
C3B C4B H17 . . 109.3 ?
N2B C4B H17 . . 109.3 ?
C3B C4B H18 . . 109.3 ?
N2B C4B H18 . . 109.3 ?
H17 C4B H18 . . 108.0 ?
O3 Cl1 O4 . . 110.49(15) ?
O3 Cl1 O1 . . 109.78(14) ?
O4 Cl1 O1 . . 109.85(13) ?
O3 Cl1 O2 . . 109.71(13) ?
O4 Cl1 O2 . . 108.82(14) ?
O1 Cl1 O2 . . 108.16(12) ?

loop_
_geom_bond_atom_site_label_1
_geom_bond_atom_site_label_2
_geom_bond_site_symmetry_2
_geom_bond_distance
_geom_bond_publ_flag
Fe1 S1 15 2.2763(5) ?
Fe1 S1 13_565 2.2763(5) ?
Fe1 S1 3_565 2.2764(5) ?
Fe1 S1 . 2.2764(5) y
Fe1 S1 2_665 2.2764(5) ?
Fe1 S1 14_455 2.2764(5) ?
Fe2 N1 . 2.0482(18) y
Fe2 N1 3_565 2.0482(18) ?
Fe2 N1 2_665 2.0482(18) ?
Fe2 S1 3_565 2.2434(6) ?
Fe2 S1 . 2.2434(6) y
Fe2 S1 2_665 2.2434(6) ?
S1 C2 . 1.821(2) ?
N1 C1 . 1.492(3) ?
N1 H1 . 0.9200 ?
N1 H2 . 0.9200 ?
C1 C2 . 1.521(3) ?
C1 H3 . 0.9900 ?
C1 H4 . 0.9900 ?
C2 H5 . 0.9900 ?
C2 H6 . 0.9900 ?
Fe3 S2B 13_566 2.281(2) ?
Fe3 S2B . 2.281(2) y
Fe3 S2B 2_665 2.281(2) ?
Fe3 S2B 3_565 2.281(2) ?
Fe3 S2B 14_456 2.281(2) ?
Fe3 S2B 15_556 2.281(2) ?
Fe3 S2 15_556 2.2869(7) ?
Fe3 S2 3_565 2.2869(7) ?
Fe3 S2 . 2.2869(7) y
Fe3 S2 2_665 2.2869(7) ?
Fe3 S2 13_566 2.2870(7) ?
Fe3 S2 14_456 2.2870(7) ?
Fe4 N2 . 2.026(4) y
Fe4 N2 3_565 2.026(4) ?
Fe4 N2 2_665 2.026(4) ?
Fe4 N2B . 2.059(11) y
Fe4 N2B 3_565 2.059(11) ?
Fe4 N2B 2_665 2.059(11) ?
Fe4 S2B . 2.229(2) y
Fe4 S2B 3_565 2.229(2) ?
Fe4 S2B 2_665 2.229(2) ?
Fe4 S2 3_565 2.2535(7) ?
Fe4 S2 . 2.2535(8) y
Fe4 S2 2_665 2.2535(7) ?
S2 C3 . 1.821(4) ?
N2 C4 . 1.480(7) ?
N2 H7 . 0.9200 ?
N2 H8 . 0.9200 ?
C3 C4 . 1.514(7) ?
C3 H9 . 0.9900 ?
C3 H10 . 0.9900 ?
C4 H11 . 0.9900 ?
C4 H12 . 0.9900 ?
S2B C3B . 1.929(16) ?
N2B C4B . 1.49(2) ?
N2B H13 . 0.9200 ?
N2B H14 . 0.9200 ?
C3B C4B . 1.36(3) ?
C3B H15 . 0.9900 ?
C3B H16 . 0.9900 ?
C4B H17 . 0.9900 ?
C4B H18 . 0.9900 ?
Cl1 O3 . 1.425(2) ?
Cl1 O4 . 1.426(2) ?
Cl1 O1 . 1.4369(18) ?
Cl1 O2 . 1.4447(18) ?

loop_
_geom_hbond_atom_site_label_D
_geom_hbond_atom_site_label_H
_geom_hbond_atom_site_label_A
_geom_hbond_site_symmetry_A
_geom_hbond_distance_DH
_geom_hbond_distance_HA
_geom_hbond_distance_DA
_geom_hbond_angle_DHA
_geom_hbond_publ_flag
N1 H1 O2 . 0.92 2.28 3.130(3) 154.3 y
N1 H2 O3 18 0.92 2.40 3.162(3) 140.3 y
N2 H7 O1 3_565 0.92 2.30 3.110(4) 146.7 y
N2 H8 O2 . 0.92 2.39 3.274(4) 161.0 y
N2B H13 O2 . 0.92 2.41 2.984(12) 120.8 y
N2B H14 O1 . 0.92 2.27 3.112(11) 152.4 y

loop_
_geom_torsion_atom_site_label_1
_geom_torsion_atom_site_label_2
_geom_torsion_atom_site_label_3
_geom_torsion_atom_site_label_4
_geom_torsion_site_symmetry_1
_geom_torsion
N1 Fe2 S1 C2 . 21.81(10)
N1 Fe2 S1 C2 2_665 114.79(9)
S1 Fe2 S1 C2 3_565 -69.30(8)
S1 Fe2 S1 C2 2_665 -157.98(8)
N1 Fe2 S1 Fe1 . 135.45(5)
N1 Fe2 S1 Fe1 2_665 -131.57(5)
S1 Fe2 S1 Fe1 3_565 44.341(11)
S1 Fe2 S1 Fe1 2_665 -44.341(11)
S1 Fe1 S1 C2 15 -134.32(9)
S1 Fe1 S1 C2 3_565 45.68(9)
S1 Fe1 S1 C2 2_665 132.87(8)
S1 Fe1 S1 C2 14_455 -47.13(8)
S1 Fe1 S1 Fe2 15 136.408(8)
S1 Fe1 S1 Fe2 3_565 -43.592(8)
S1 Fe1 S1 Fe2 2_665 43.592(8)
S1 Fe1 S1 Fe2 14_455 -136.406(8)
N1 Fe2 N1 C1 3_565 -179.13(15)
N1 Fe2 N1 C1 2_665 -85.94(19)
S1 Fe2 N1 C1 3_565 93.56(15)
S1 Fe2 N1 C1 . 4.96(15)
Fe2 N1 C1 C2 . -37.5(2)
N1 C1 C2 S1 . 57.4(2)
Fe2 S1 C2 C1 . -46.89(16)
Fe1 S1 C2 C1 . -121.55(14)
N2 Fe4 S2 C3 . -23.37(18)
N2 Fe4 S2 C3 2_665 -115.61(18)
S2 Fe4 S2 C3 3_565 68.61(15)
S2 Fe4 S2 C3 2_665 157.50(15)
N2 Fe4 S2 Fe3 . -136.42(10)
N2 Fe4 S2 Fe3 2_665 131.34(11)
S2 Fe4 S2 Fe3 3_565 -44.441(14)
S2 Fe4 S2 Fe3 2_665 44.441(14)
S2 Fe3 S2 C3 15_556 133.80(16)
S2 Fe3 S2 C3 3_565 -46.20(16)
S2 Fe3 S2 C3 2_665 -133.55(16)
S2 Fe3 S2 C3 14_456 46.45(16)
S2 Fe3 S2 Fe4 15_556 -136.322(12)
S2 Fe3 S2 Fe4 3_565 43.680(12)
S2 Fe3 S2 Fe4 2_665 -43.680(12)
S2 Fe3 S2 Fe4 14_456 136.320(12)
N2 Fe4 N2 C4 3_565 -175.7(3)
N2 Fe4 N2 C4 2_665 91.9(4)
S2 Fe4 N2 C4 3_565 -88.6(3)
S2 Fe4 N2 C4 . 0.1(3)
Fe4 S2 C3 C4 . 44.5(3)
Fe3 S2 C3 C4 . 119.0(3)
Fe4 N2 C4 C3 . 30.6(5)
S2 C3 C4 N2 . -51.4(5)
N2B Fe4 S2B C3B . 27.4(7)
N2B Fe4 S2B C3B 3_565 119.7(7)
S2B Fe4 S2B C3B 3_565 -153.1(6)
S2B Fe4 S2B C3B 2_665 -64.1(6)
N2B Fe4 S2B Fe3 . 136.0(4)
N2B Fe4 S2B Fe3 3_565 -131.7(3)
S2B Fe4 S2B Fe3 3_565 -44.47(4)
S2B Fe4 S2B Fe3 2_665 44.47(4)
S2B Fe3 S2B C3B 2_665 42.2(5)
S2B Fe3 S2B C3B 3_565 128.8(5)
S2B Fe3 S2B C3B 14_456 -137.8(5)
S2B Fe3 S2B C3B 15_556 -51.2(5)
S2B Fe3 S2B Fe4 2_665 -43.29(4)
S2B Fe3 S2B Fe4 3_565 43.29(4)
S2B Fe3 S2B Fe4 14_456 136.71(4)
S2B Fe3 S2B Fe4 15_556 -136.71(4)
N2B Fe4 N2B C4B 3_565 -96.9(14)
N2B Fe4 N2B C4B 2_665 170.6(12)
S2B Fe4 N2B C4B . -5.5(11)
S2B Fe4 N2B C4B 2_665 83.3(11)
Fe4 S2B C3B C4B . -54.2(13)
Fe3 S2B C3B C4B . -127.5(12)
S2B C3B C4B N2B . 59.4(18)
Fe4 N2B C4B C3B . -32.3(19)
